data_1551093
loop_
_publ_author_name
'Benyettou, Farah'
'Prakasam, Thirumurugan'
'Ramdas Nair, Anjana'
'Witzel, Ini-Isabee'
'Alhashimi, Marwa'
'Skorjanc, Tina'
'Olsen, John-Carl'
'Sadler, Kirsten C.'
'Trabolsi, Ali'

_publ_section_title
;
 Potent and selective in vitro and in vivo antiproliferative effects of
 metal--organic trefoil knots
;
_journal_name_full 'Chemical Science'
_journal_paper_doi 10.1039/C9SC01218D
_journal_year 2019
_chemical_formula_sum 'C105 H77 Br Cu3 F9 N15 O12'
_chemical_formula_weight 2182.34
_space_group_crystal_system triclinic
_space_group_IT_number 2
_space_group_name_Hall '-P 1'
_space_group_name_H-M_alt 'P -1'
_symmetry_space_group_name_Hall '-P 1'
_symmetry_space_group_name_H-M 'P -1'
_atom_sites_solution_hydrogens geom
_audit_block_doi 10.5517/ccdc.csd.cc1nzxbw
_audit_creation_method SHELXL-2014/7
_audit_update_record
;
2017-11-29 deposited with the CCDC.    2019-05-22 downloaded from the CCDC.
;
_cell_angle_alpha 70.092(3)
_cell_angle_beta 81.078(3)
_cell_angle_gamma 72.501(2)
_cell_formula_units_Z 2
_cell_length_a 15.8225(7)
_cell_length_b 19.4848(9)
_cell_length_c 21.1157(10)
_cell_measurement_reflns_used 200
_cell_measurement_temperature 296(2)
_cell_measurement_theta_max 40
_cell_measurement_theta_min 4
_cell_volume 5827.6(5)
_computing_structure_refinement 'SHELXL-2014/7 (Sheldrick, 2014)'
_diffrn_ambient_temperature 296(2)
_diffrn_measured_fraction_theta_full 0.932
_diffrn_measured_fraction_theta_max 0.935
_diffrn_measurement_device_type 'Bruker Apex II Duo'
_diffrn_radiation_type CuK\a
_diffrn_radiation_wavelength 1.54178
_diffrn_reflns_av_R_equivalents 0.0697
_diffrn_reflns_av_unetI/netI 0.0629
_diffrn_reflns_Laue_measured_fraction_full 0.932
_diffrn_reflns_Laue_measured_fraction_max 0.935
_diffrn_reflns_limit_h_max 12
_diffrn_reflns_limit_h_min -12
_diffrn_reflns_limit_k_max 14
_diffrn_reflns_limit_k_min -15
_diffrn_reflns_limit_l_max 16
_diffrn_reflns_limit_l_min -16
_diffrn_reflns_number 22618
_diffrn_reflns_point_group_measured_fraction_full 0.932
_diffrn_reflns_point_group_measured_fraction_max 0.935
_diffrn_reflns_theta_full 32.500
_diffrn_reflns_theta_max 36.553
_diffrn_reflns_theta_min 2.229
_exptl_absorpt_coefficient_mu 1.662
_exptl_absorpt_correction_T_max 0.7472
_exptl_absorpt_correction_T_min 0.5511
_exptl_absorpt_correction_type multi-scan
_exptl_absorpt_process_details sadabs
_exptl_crystal_colour green
_exptl_crystal_density_diffrn 1.244
_exptl_crystal_description needle
_exptl_crystal_F_000 2222
_exptl_crystal_size_max 0.1
_exptl_crystal_size_mid 0.02
_exptl_crystal_size_min 0.02
_refine_diff_density_max 0.530
_refine_diff_density_min -0.556
_refine_diff_density_rms 0.096
_refine_ls_extinction_method none
_refine_ls_goodness_of_fit_ref 1.364
_refine_ls_hydrogen_treatment constr
_refine_ls_matrix_type full
_refine_ls_number_parameters 1309
_refine_ls_number_reflns 5254
_refine_ls_number_restraints 921
_refine_ls_restrained_S_all 1.273
_refine_ls_R_factor_all 0.1278
_refine_ls_R_factor_gt 0.1101
_refine_ls_shift/su_max 0.000
_refine_ls_shift/su_mean 0.000
_refine_ls_structure_factor_coef Fsqd
_refine_ls_weighting_details 'w=1/[\s^2^(Fo^2^)+(0.2000P)^2^] where P=(Fo^2^+2Fc^2^)/3'
_refine_ls_weighting_scheme calc
_refine_ls_wR_factor_gt 0.3088
_refine_ls_wR_factor_ref 0.3225
_reflns_Friedel_coverage 0.000
_reflns_number_gt 3804
_reflns_number_total 5254
_reflns_threshold_expression 'I > 2\s(I)'
_cod_data_source_file c9sc01218d2.cif
_cod_data_source_block cu_ali09_0m_sqd
_cod_depositor_comments
;

2022-09-15
Z value and formula fixed to values more according to usual
chemical conventions.                 miguel
;
_cod_original_formula_sum 'C210 H154 Br2 Cu6 F18 N30 O24'
_cod_original_formula_weight 4364.68
_cod_original_formula_units_Z 1
_cod_database_code 1551093
_shelx_shelxl_version_number 2014/7
_shelx_space_group_comment
;
The symmetry employed for this shelxl refinement is uniquely defined
by the following loop, which should always be used as a source of
symmetry information in preference to the above space-group names.
They are only intended as comments.
;
_platon_squeeze_void_probe_radius 1.20

loop_
_space_group_symop_operation_xyz
'x, y, z'
'-x, -y, -z'

loop_
_atom_site_label
_atom_site_type_symbol
_atom_site_fract_x
_atom_site_fract_y
_atom_site_fract_z
_atom_site_U_iso_or_equiv
_atom_site_adp_type
_atom_site_occupancy
_atom_site_site_symmetry_order
_atom_site_calc_flag
_atom_site_refinement_flags_posn
_atom_site_refinement_flags_adp
_atom_site_refinement_flags_occupancy
O1 O 0.7445(10) 0.3554(12) -0.1066(13) 0.112(5) Uani 1 1 d . U .
C2 C 0.7285(17) 0.2973(17) -0.0579(18) 0.088(7) Uani 1 1 d . U .
C3 C 0.7754(16) 0.218(2) -0.0665(15) 0.134(9) Uani 1 1 d . U .
H3 H 0.8117 0.2115 -0.1042 0.161 Uiso 1 1 calc R U .
C4 C 0.758(2) 0.1588(18) -0.012(2) 0.136(9) Uani 1 1 d . U .
H4 H 0.7873 0.1095 -0.0118 0.164 Uiso 1 1 calc R U .
C5 C 0.6993(18) 0.1695(19) 0.0393(15) 0.105(7) Uani 1 1 d . U .
C6 C 0.6561(15) 0.2393(19) 0.0457(16) 0.107(8) Uani 1 1 d . U .
H6 H 0.6171 0.2456 0.0823 0.128 Uiso 1 1 calc R U .
C7 C 0.6742(19) 0.2980(18) -0.0049(17) 0.104(7) Uani 1 1 d . U .
H7 H 0.6438 0.3457 -0.0016 0.125 Uiso 1 1 calc R U .
C8 C 0.6835(18) 0.0936(17) 0.0983(19) 0.167(11) Uani 1 1 d . U .
H8A H 0.6209 0.1027 0.1127 0.200 Uiso 1 1 calc R U .
H8B H 0.6988 0.0521 0.0795 0.200 Uiso 1 1 calc R U .
N9 N 0.7337(15) 0.0716(10) 0.1558(17) 0.133(8) Uani 1 1 d . U .
C10 C 0.7074(19) 0.0361(17) 0.209(2) 0.120(9) Uani 1 1 d . U .
H10 H 0.6521 0.0280 0.2102 0.144 Uiso 1 1 calc R U .
C11 C 0.747(3) 0.006(2) 0.269(2) 0.143(11) Uani 1 1 d . U .
N12 N 0.8326(18) 0.0334(13) 0.2574(15) 0.156(11) Uani 1 1 d . U .
C13 C 0.882(3) 0.0028(18) 0.3074(19) 0.152(10) Uani 1 1 d . U .
C14 C 0.874(3) -0.054(2) 0.3697(19) 0.221(15) Uani 1 1 d . U .
H14 H 0.9111 -0.0711 0.4050 0.265 Uiso 1 1 calc R U .
C15 C 0.805(3) -0.077(2) 0.369(2) 0.225(18) Uani 1 1 d . U .
H15 H 0.8014 -0.1216 0.4034 0.271 Uiso 1 1 calc R U .
C16 C 0.741(3) -0.050(2) 0.329(3) 0.219(17) Uani 1 1 d . U .
H16 H 0.6903 -0.0675 0.3403 0.263 Uiso 1 1 calc R U .
C17 C 0.9607(18) 0.0392(18) 0.2968(18) 0.148(10) Uani 1 1 d . U .
H17 H 0.9950 0.0297 0.3324 0.177 Uiso 1 1 calc R U .
N18 N 0.9774(17) 0.0836(12) 0.2362(13) 0.146(8) Uani 1 1 d . U .
C19 C 1.0422(18) 0.1236(18) 0.2300(13) 0.160(12) Uani 1 1 d . U .
H19A H 1.0785 0.1251 0.1883 0.192 Uiso 1 1 calc R U .
H19B H 1.0806 0.0989 0.2675 0.192 Uiso 1 1 calc R U .
C20 C 0.9896(16) 0.2060(16) 0.230(2) 0.116(8) Uani 1 1 d . U .
C21 C 0.9969(18) 0.264(2) 0.1710(14) 0.122(8) Uani 1 1 d . U .
H21 H 1.0350 0.2569 0.1341 0.147 Uiso 1 1 calc R U .
C22 C 0.9387(19) 0.3358(17) 0.1731(14) 0.108(7) Uani 1 1 d . U .
H22 H 0.9371 0.3788 0.1359 0.129 Uiso 1 1 calc R U .
C23 C 0.8848(18) 0.341(2) 0.2309(19) 0.098(7) Uani 1 1 d . U .
C24 C 0.8809(16) 0.286(2) 0.2895(15) 0.105(8) Uani 1 1 d . U .
H24 H 0.8463 0.2940 0.3274 0.126 Uiso 1 1 calc R U .
C25 C 0.933(2) 0.2167(19) 0.2877(12) 0.118(8) Uani 1 1 d . U .
H25 H 0.9315 0.1747 0.3253 0.142 Uiso 1 1 calc R U .
O26 O 0.8297(11) 0.4152(11) 0.2177(8) 0.112(5) Uani 1 1 d . U .
C27 C 0.7733(19) 0.4290(15) 0.2783(13) 0.129(8) Uani 1 1 d . U .
H27A H 0.8098 0.4117 0.3165 0.155 Uiso 1 1 calc R U .
H27B H 0.7287 0.4010 0.2898 0.155 Uiso 1 1 calc R U .
C28 C 0.7287(14) 0.5133(16) 0.2623(19) 0.105(7) Uani 1 1 d . U .
C29 C 0.6981(15) 0.5574(18) 0.1954(13) 0.096(7) Uani 1 1 d . U .
H29 H 0.7128 0.5369 0.1601 0.115 Uiso 1 1 calc R U .
C30 C 0.6441(18) 0.6340(18) 0.1855(19) 0.093(7) Uani 1 1 d . U .
N31 N 0.6316(14) 0.6612(11) 0.2410(15) 0.117(6) Uani 1 1 d . U .
C32 C 0.6672(15) 0.6212(17) 0.3000(16) 0.102(8) Uani 1 1 d . U .
H32 H 0.6597 0.6436 0.3337 0.123 Uiso 1 1 calc R U .
C33 C 0.7132(18) 0.550(2) 0.3108(11) 0.107(8) Uani 1 1 d . U .
H33 H 0.7364 0.5229 0.3528 0.128 Uiso 1 1 calc R U .
C34 C 0.6065(16) 0.683(2) 0.1296(18) 0.096(8) Uani 1 1 d . U .
N35 N 0.5615(15) 0.7557(17) 0.1265(13) 0.100(6) Uani 1 1 d . U .
C36 C 0.5269(15) 0.8040(14) 0.0676(18) 0.106(8) Uani 1 1 d . U .
H36 H 0.5019 0.8550 0.0632 0.127 Uiso 1 1 calc R U .
C37 C 0.5282(16) 0.7794(19) 0.0165(13) 0.099(8) Uani 1 1 d . U .
H37 H 0.4977 0.8140 -0.0206 0.119 Uiso 1 1 calc R U .
C38 C 0.5705(16) 0.7069(19) 0.0121(19) 0.095(7) Uani 1 1 d . U .
C39 C 0.6123(15) 0.6567(14) 0.0698(18) 0.091(6) Uani 1 1 d . U .
H39 H 0.6434 0.6074 0.0714 0.109 Uiso 1 1 calc R U .
C40 C 0.5731(14) 0.6872(15) -0.0449(16) 0.107(7) Uani 1 1 d . U .
H40A H 0.5327 0.6560 -0.0379 0.128 Uiso 1 1 calc R U .
H40B H 0.6325 0.6576 -0.0534 0.128 Uiso 1 1 calc R U .
O41 O 0.5489(8) 0.7524(8) -0.1019(12) 0.100(4) Uani 1 1 d . U .
C42 C 0.5488(15) 0.755(3) -0.170(2) 0.105(8) Uani 1 1 d . U .
C43 C 0.5315(15) 0.8148(16) -0.220(2) 0.108(9) Uani 1 1 d . U .
H43 H 0.5117 0.8609 -0.2109 0.130 Uiso 1 1 calc R U .
C44 C 0.5404(14) 0.8150(18) -0.2824(18) 0.118(8) Uani 1 1 d . U .
H44 H 0.5331 0.8607 -0.3172 0.142 Uiso 1 1 calc R U .
C45 C 0.5598(16) 0.750(2) -0.2970(14) 0.104(8) Uani 1 1 d . U .
C46 C 0.5778(13) 0.6851(17) -0.247(2) 0.117(8) Uani 1 1 d . U .
H46 H 0.5966 0.6397 -0.2567 0.140 Uiso 1 1 calc R U .
C47 C 0.5697(13) 0.6825(16) -0.1798(15) 0.102(7) Uani 1 1 d . U .
H47 H 0.5772 0.6375 -0.1442 0.123 Uiso 1 1 calc R U .
C48 C 0.588(2) 0.7471(15) -0.3706(16) 0.147(9) Uani 1 1 d . U .
H48A H 0.5885 0.6981 -0.3731 0.176 Uiso 1 1 calc R U .
H48B H 0.5451 0.7856 -0.4012 0.176 Uiso 1 1 calc R U .
N49 N 0.6699(17) 0.7588(16) -0.3898(12) 0.155(8) Uani 1 1 d . U .
C50 C 0.677(3) 0.832(2) -0.4230(15) 0.187(15) Uani 1 1 d . U .
H50 H 0.6283 0.8730 -0.4357 0.224 Uiso 1 1 calc R U .
C51 C 0.762(4) 0.838(2) -0.4355(16) 0.149(12) Uani 1 1 d . U .
N52 N 0.820(2) 0.7804(19) -0.4154(14) 0.157(10) Uani 1 1 d . U .
C53 C 0.905(3) 0.7820(17) -0.4288(12) 0.150(11) Uani 1 1 d . U .
C54 C 0.931(3) 0.855(3) -0.4453(15) 0.183(13) Uani 1 1 d . U .
H54 H 0.9899 0.8546 -0.4453 0.220 Uiso 1 1 calc R U .
C55 C 0.867(3) 0.918(2) -0.4597(17) 0.190(14) Uani 1 1 d . U .
H55 H 0.8748 0.9663 -0.4711 0.229 Uiso 1 1 calc R U .
C56 C 0.782(3) 0.903(3) -0.4556(16) 0.193(13) Uani 1 1 d . U .
H56 H 0.7352 0.9462 -0.4691 0.231 Uiso 1 1 calc R U .
C57 C 0.9853(19) 0.706(2) -0.4163(13) 0.146(10) Uani 1 1 d . U .
H57 H 1.0440 0.7078 -0.4282 0.175 Uiso 1 1 calc R U .
N58 N 0.9630(17) 0.6425(19) -0.3881(11) 0.159(8) Uani 1 1 d . U .
C59 C 1.030(2) 0.570(2) -0.3815(16) 0.172(11) Uani 1 1 d . U .
H59A H 1.0886 0.5793 -0.3887 0.206 Uiso 1 1 calc R U .
H59B H 1.0238 0.5510 -0.4167 0.206 Uiso 1 1 calc R U .
C60 C 1.0251(16) 0.510(2) -0.313(2) 0.136(9) Uani 1 1 d . U .
C61 C 1.0190(15) 0.438(3) -0.3053(19) 0.141(9) Uani 1 1 d . U .
H61 H 1.0204 0.4241 -0.3433 0.169 Uiso 1 1 calc R U .
C62 C 1.0107(18) 0.3865(15) -0.241(3) 0.140(9) Uani 1 1 d . U .
H62 H 1.0092 0.3384 -0.2393 0.168 Uiso 1 1 calc R U .
C63 C 1.0050(18) 0.401(2) -0.185(2) 0.128(11) Uani 1 1 d . U .
C64 C 1.0078(12) 0.4786(19) -0.1921(16) 0.111(8) Uani 1 1 d . U .
H64 H 1.0055 0.4908 -0.1528 0.133 Uiso 1 1 calc R U .
C65 C 1.0134(15) 0.5320(16) -0.2508(17) 0.130(10) Uani 1 1 d . U .
H65 H 1.0101 0.5811 -0.2527 0.156 Uiso 1 1 calc R U .
O66 O 0.9921(11) 0.3466(12) -0.1337(14) 0.115(6) Uani 1 1 d . U .
C67 C 0.9719(16) 0.3589(15) -0.077(2) 0.133(9) Uani 1 1 d . U .
H67A H 0.9220 0.4036 -0.0842 0.160 Uiso 1 1 calc R U .
H67B H 1.0214 0.3725 -0.0674 0.160 Uiso 1 1 calc R U .
C68 C 0.9478(18) 0.2985(17) -0.0125(16) 0.097(7) Uani 1 1 d . U .
C69 C 0.8756(19) 0.3184(14) 0.0289(14) 0.096(7) Uani 1 1 d . U .
H69 H 0.8428 0.3685 0.0226 0.115 Uiso 1 1 calc R U .
C70 C 0.854(2) 0.2568(19) 0.0827(17) 0.109(8) Uani 1 1 d . U .
N71 N 0.8996(16) 0.1794(14) 0.0941(12) 0.118(7) Uani 1 1 d . U .
C72 C 0.963(2) 0.1690(12) 0.0486(15) 0.110(8) Uani 1 1 d . U .
H72 H 0.9942 0.1188 0.0539 0.132 Uiso 1 1 calc R U .
C73 C 0.9923(15) 0.225(2) -0.0102(14) 0.113(8) Uani 1 1 d . U .
H73 H 1.0361 0.2127 -0.0424 0.135 Uiso 1 1 calc R U .
C74 C 0.7848(16) 0.259(2) 0.1401(19) 0.096(7) Uani 1 1 d . U .
N75 N 0.7807(14) 0.2002(11) 0.1905(13) 0.097(7) Uani 1 1 d . U .
C76 C 0.720(2) 0.2052(16) 0.2410(14) 0.117(9) Uani 1 1 d . U .
H76 H 0.7199 0.1615 0.2771 0.140 Uiso 1 1 calc R U .
C77 C 0.6559(15) 0.2735(17) 0.2431(14) 0.106(7) Uani 1 1 d . U .
H77 H 0.6148 0.2765 0.2794 0.127 Uiso 1 1 calc R U .
C78 C 0.6596(16) 0.3355(18) 0.1864(16) 0.100(7) Uani 1 1 d . U .
C79 C 0.728(2) 0.3340(15) 0.1326(13) 0.111(8) Uani 1 1 d . U .
H79 H 0.7348 0.3766 0.0972 0.134 Uiso 1 1 calc R U .
C80 C 0.5964(14) 0.4148(15) 0.1717(12) 0.112(7) Uani 1 1 d . U .
H80A H 0.6276 0.4521 0.1451 0.135 Uiso 1 1 calc R U .
H80B H 0.5480 0.4189 0.1463 0.135 Uiso 1 1 calc R U .
O81 O 0.5615(12) 0.4284(10) 0.2359(8) 0.114(5) Uani 1 1 d . U .
C82 C 0.5035(15) 0.5023(17) 0.2323(19) 0.095(7) Uani 1 1 d . U .
C83 C 0.4900(17) 0.5042(15) 0.2975(17) 0.120(8) Uani 1 1 d . U .
C84 C 0.4456(16) 0.578(2) 0.3008(13) 0.128(8) Uani 1 1 d . U .
C85 C 0.4107(15) 0.6415(16) 0.2411(16) 0.115(7) Uani 1 1 d . U .
C86 C 0.4303(15) 0.6253(16) 0.1743(12) 0.103(7) Uani 1 1 d . U .
C87 C 0.4794(15) 0.5512(17) 0.1748(14) 0.090(7) Uani 1 1 d . U .
C88 C 0.3653(15) 0.7213(14) 0.2410(11) 0.111(7) Uani 1 1 d . U .
H88A H 0.3135 0.7224 0.2723 0.133 Uiso 1 1 calc R U .
H88B H 0.3467 0.7530 0.1962 0.133 Uiso 1 1 calc R U .
N89 N 0.4339(14) 0.7496(10) 0.2629(12) 0.121(8) Uani 1 1 d . U .
C90 C 0.4149(17) 0.7546(13) 0.3222(19) 0.119(9) Uani 1 1 d . U .
H90 H 0.3626 0.7473 0.3470 0.143 Uiso 1 1 calc R U .
C91 C 0.486(3) 0.7736(14) 0.3485(18) 0.137(14) Uani 1 1 d . U .
N92 N 0.551(3) 0.7857(11) 0.3081(15) 0.138(8) Uani 1 1 d . U .
C93 C 0.624(3) 0.7955(11) 0.330(2) 0.116(8) Uani 1 1 d . U .
C94 C 0.619(3) 0.8072(17) 0.390(2) 0.171(13) Uani 1 1 d . U .
H94 H 0.6653 0.8184 0.4036 0.206 Uiso 1 1 calc R U .
C95 C 0.549(4) 0.802(2) 0.429(2) 0.194(15) Uani 1 1 d . U .
H95 H 0.5422 0.8112 0.4700 0.233 Uiso 1 1 calc R U .
C96 C 0.480(2) 0.7837(17) 0.407(3) 0.179(12) Uani 1 1 d . U .
H96 H 0.4295 0.7785 0.4356 0.215 Uiso 1 1 calc R U .
C97 C 0.6974(19) 0.8016(11) 0.280(2) 0.105(8) Uani 1 1 d . U .
H97 H 0.7487 0.8055 0.2937 0.126 Uiso 1 1 calc R U .
N98 N 0.6977(17) 0.8021(11) 0.2228(17) 0.131(9) Uani 1 1 d . U .
C99 C 0.775(2) 0.8123(16) 0.1768(19) 0.171(12) Uani 1 1 d . U .
H99A H 0.8275 0.7765 0.1987 0.206 Uiso 1 1 calc R U .
H99B H 0.7805 0.8628 0.1692 0.206 Uiso 1 1 calc R U .
C100 C 0.7742(19) 0.802(2) 0.1079(18) 0.116(8) Uani 1 1 d . U .
C101 C 0.7465(18) 0.852(2) 0.055(2) 0.141(10) Uani 1 1 d . U .
H101 H 0.7216 0.9021 0.0544 0.169 Uiso 1 1 calc R U .
C102 C 0.7533(17) 0.833(2) -0.0029(19) 0.140(10) Uani 1 1 d . U .
H102 H 0.7390 0.8696 -0.0441 0.168 Uiso 1 1 calc R U .
C103 C 0.7795(17) 0.763(2) 0.001(2) 0.110(9) Uani 1 1 d . U .
C104 C 0.8006(13) 0.7061(16) 0.054(2) 0.093(7) Uani 1 1 d . U .
H104 H 0.8147 0.6570 0.0518 0.111 Uiso 1 1 calc R U .
C105 C 0.8018(13) 0.7187(18) 0.1127(15) 0.111(8) Uani 1 1 d . U .
H105 H 0.8182 0.6799 0.1525 0.133 Uiso 1 1 calc R U .
O106 O 0.7795(9) 0.7553(10) -0.0624(13) 0.132(6) Uani 1 1 d . U .
C107 C 0.8043(17) 0.6829(19) -0.0661(12) 0.134(9) Uani 1 1 d . U .
H10A H 0.7642 0.6543 -0.0376 0.161 Uiso 1 1 calc R U .
H10B H 0.8640 0.6572 -0.0512 0.161 Uiso 1 1 calc R U .
C108 C 0.8007(14) 0.6893(18) -0.1436(18) 0.125(9) Uani 1 1 d . U .
C109 C 0.8026(12) 0.6188(15) -0.1538(13) 0.106(8) Uani 1 1 d . U .
H109 H 0.8083 0.5736 -0.1186 0.127 Uiso 1 1 calc R U .
C110 C 0.7952(13) 0.6237(17) -0.2195(17) 0.101(7) Uani 1 1 d . U .
N111 N 0.7984(11) 0.6856(19) -0.2744(11) 0.148(9) Uani 1 1 d . U .
C112 C 0.8012(18) 0.7581(19) -0.273(2) 0.172(12) Uani 1 1 d . U .
H112 H 0.8077 0.7995 -0.3094 0.206 Uiso 1 1 calc R U .
C113 C 0.7913(17) 0.7539(19) -0.1965(18) 0.156(11) Uani 1 1 d . U .
H113 H 0.7779 0.7993 -0.1869 0.188 Uiso 1 1 calc R U .
C114 C 0.7908(14) 0.5561(17) -0.2462(19) 0.113(9) Uani 1 1 d . U .
N115 N 0.7878(12) 0.5732(12) -0.3058(14) 0.119(7) Uani 1 1 d . U .
C116 C 0.7759(15) 0.509(3) -0.3247(16) 0.152(10) Uani 1 1 d . U .
H116 H 0.7713 0.5149 -0.3699 0.183 Uiso 1 1 calc R U .
C117 C 0.7718(15) 0.4413(16) -0.277(2) 0.119(9) Uani 1 1 d . U .
H117 H 0.7659 0.4033 -0.2923 0.143 Uiso 1 1 calc R U .
C118 C 0.7886(14) 0.486(2) -0.1924(14) 0.128(8) Uani 1 1 d . U .
H118 H 0.7951 0.4789 -0.1475 0.154 Uiso 1 1 calc R U .
C119 C 0.7755(17) 0.427(2) -0.215(2) 0.130(10) Uani 1 1 d . U .
C120 C 0.785(2) 0.355(2) -0.164(2) 0.152(10) Uani 1 1 d . U .
H12A H 0.7629 0.3233 -0.1812 0.183 Uiso 1 1 calc R U .
H12B H 0.8474 0.3313 -0.1578 0.183 Uiso 1 1 calc R U .
O1A O 0.7996(14) 0.6401(10) -0.4472(9) 0.163(7) Uani 1 1 d D U .
C2A C 0.804(2) 0.6704(17) -0.5066(16) 0.194(16) Uani 1 1 d D U .
O3A O 0.8020(19) 0.7394(15) -0.5346(12) 0.239(11) Uani 1 1 d D U .
C4A C 0.798(3) 0.628(2) -0.5477(18) 0.216(18) Uani 1 1 d D U .
F5A F 0.8164(14) 0.6596(12) -0.6151(10) 0.259(10) Uani 1 1 d D U .
F6A F 0.7286(19) 0.6050(14) -0.5402(13) 0.287(14) Uani 1 1 d D U .
F7A F 0.8655(17) 0.5622(13) -0.5365(10) 0.284(11) Uani 1 1 d D U .
O1B O 0.5031(9) 0.8819(8) 0.1710(7) 0.118(5) Uani 1 1 d D U .
C2B C 0.5023(17) 0.9431(16) 0.1747(13) 0.132(9) Uani 1 1 d D U .
O3B O 0.5398(11) 0.9548(9) 0.2160(10) 0.154(7) Uani 1 1 d D U .
C4B C 0.462(3) 1.006(2) 0.1219(19) 0.207(17) Uani 1 1 d D U .
F5B F 0.4330(12) 1.0737(10) 0.1339(9) 0.211(8) Uani 1 1 d D U .
F6B F 0.4033(13) 0.9994(9) 0.0917(10) 0.211(8) Uani 1 1 d D U .
F7B F 0.5236(13) 1.0237(9) 0.0687(10) 0.210(8) Uani 1 1 d D U .
O1C O 0.9338(11) 0.0206(10) 0.1339(9) 0.152(7) Uani 1 1 d D U .
C2C C 0.941(2) -0.0461(17) 0.1527(15) 0.203(16) Uani 1 1 d D U .
O3C O 0.907(2) -0.0850(16) 0.2055(14) 0.300(14) Uani 1 1 d D U .
C4C C 0.979(3) -0.085(2) 0.105(2) 0.33(3) Uani 1 1 d D U .
F5C F 1.0007(12) -0.1632(9) 0.1320(10) 0.224(8) Uani 1 1 d D U .
F6C F 1.0410(12) -0.0646(10) 0.0649(12) 0.247(9) Uani 1 1 d D U .
F7C F 0.9145(15) -0.0733(12) 0.0621(11) 0.258(10) Uani 1 1 d D U .
Cu1 Cu 0.8658(2) 0.10079(17) 0.17313(18) 0.1169(14) Uani 1 1 d . U .
Cu2 Cu 0.56475(19) 0.77373(16) 0.21594(15) 0.1079(13) Uani 1 1 d . U .
Cu3 Cu 0.8027(2) 0.67174(19) -0.36794(17) 0.1329(15) Uani 1 1 d . U .
Br5 Br 0.5000 0.5000 0.0000 0.1557(17) Uani 1 2 d S U P
Br4 Br 1.0000 0.5000 0.0000 0.1757(19) Uani 1 2 d S U P

loop_
_atom_site_aniso_label
_atom_site_aniso_U_11
_atom_site_aniso_U_22
_atom_site_aniso_U_33
_atom_site_aniso_U_23
_atom_site_aniso_U_13
_atom_site_aniso_U_12
O1 0.104(12) 0.165(16) 0.088(14) -0.054(13) 0.026(10) -0.067(11)
C2 0.054(15) 0.11(2) 0.09(2) -0.032(19) 0.014(15) -0.025(16)
C3 0.079(17) 0.16(3) 0.16(2) -0.05(2) 0.002(16) -0.031(19)
C4 0.13(2) 0.15(3) 0.17(3) -0.09(2) 0.00(2) -0.048(19)
C5 0.083(17) 0.10(2) 0.13(2) -0.019(18) 0.023(15) -0.053(15)
C6 0.091(17) 0.076(19) 0.16(3) -0.047(19) -0.052(17) 0.000(17)
C7 0.11(2) 0.11(2) 0.10(2) -0.047(19) -0.004(18) -0.025(17)
C8 0.12(2) 0.17(3) 0.23(3) -0.10(2) -0.07(2) -0.002(19)
N9 0.17(2) 0.064(14) 0.14(2) -0.022(13) -0.021(19) -0.001(12)
C10 0.14(2) 0.12(2) 0.10(2) -0.026(18) -0.01(2) -0.031(17)
C11 0.18(3) 0.10(2) 0.16(3) -0.07(2) 0.06(3) -0.06(2)
N12 0.14(2) 0.108(19) 0.20(2) -0.060(18) -0.08(2) 0.042(16)
C13 0.23(3) 0.10(2) 0.15(3) -0.048(19) 0.02(2) -0.08(2)
C14 0.28(4) 0.20(3) 0.17(3) 0.01(2) -0.05(3) -0.11(3)
C15 0.21(4) 0.23(4) 0.24(4) -0.03(3) -0.03(3) -0.12(3)
C16 0.26(4) 0.16(3) 0.26(4) -0.04(3) -0.05(3) -0.10(3)
C17 0.15(2) 0.12(2) 0.19(3) -0.047(19) -0.04(2) -0.06(2)
N18 0.19(2) 0.061(14) 0.19(2) -0.041(13) -0.001(17) -0.031(14)
C19 0.15(2) 0.16(3) 0.21(2) -0.012(18) -0.034(18) -0.13(2)
C20 0.106(18) 0.07(2) 0.18(3) -0.06(2) -0.017(19) -0.002(15)
C21 0.12(2) 0.12(2) 0.13(2) -0.02(2) -0.033(17) -0.06(2)
C22 0.096(18) 0.10(2) 0.15(2) -0.052(17) -0.011(18) -0.053(17)
C23 0.086(19) 0.10(2) 0.13(2) -0.07(2) 0.007(19) -0.030(18)
C24 0.083(18) 0.11(2) 0.13(2) -0.02(2) -0.010(16) -0.047(17)
C25 0.15(2) 0.11(2) 0.09(2) -0.024(17) -0.019(18) -0.038(18)
O26 0.086(11) 0.119(15) 0.147(14) -0.051(12) -0.020(10) -0.031(10)
C27 0.16(2) 0.09(2) 0.15(2) -0.041(17) -0.06(2) -0.019(17)
C28 0.080(17) 0.10(2) 0.15(2) -0.06(2) -0.002(17) -0.034(15)
C29 0.069(16) 0.11(2) 0.10(2) -0.031(16) 0.003(14) -0.022(15)
C30 0.087(17) 0.07(2) 0.12(3) -0.04(2) 0.004(17) -0.010(16)
N31 0.164(19) 0.099(18) 0.112(17) -0.034(16) -0.013(16) -0.066(14)
C32 0.100(17) 0.059(19) 0.15(3) -0.061(17) -0.009(16) 0.014(13)
C33 0.111(19) 0.14(3) 0.100(18) -0.05(2) -0.034(15) -0.056(18)
C34 0.051(15) 0.10(3) 0.13(3) -0.02(3) -0.029(16) -0.019(15)
N35 0.102(14) 0.074(17) 0.14(2) -0.062(15) 0.002(13) -0.012(12)
C36 0.108(19) 0.075(19) 0.12(2) -0.02(2) -0.036(16) 0.003(13)
C37 0.12(2) 0.13(3) 0.080(18) -0.031(16) -0.007(14) -0.076(19)
C38 0.093(17) 0.09(2) 0.12(3) -0.05(2) -0.002(17) -0.035(15)
C39 0.103(18) 0.087(18) 0.11(2) -0.051(19) -0.019(16) -0.038(14)
C40 0.113(19) 0.12(2) 0.10(2) -0.05(2) -0.008(14) -0.024(14)
O41 0.088(10) 0.103(12) 0.127(15) -0.039(12) 0.016(10) -0.060(8)
C42 0.084(16) 0.14(3) 0.13(3) -0.07(3) 0.001(16) -0.048(16)
C43 0.118(19) 0.072(19) 0.11(2) -0.017(19) 0.020(17) -0.014(13)
C44 0.110(19) 0.13(3) 0.11(3) -0.05(2) 0.022(16) -0.032(15)
C45 0.100(18) 0.13(2) 0.08(2) -0.03(2) -0.015(15) -0.033(16)
C46 0.069(16) 0.13(3) 0.16(3) -0.06(2) -0.026(17) -0.019(14)
C47 0.116(18) 0.11(2) 0.09(2) -0.030(16) 0.008(14) -0.052(14)
C48 0.11(2) 0.19(2) 0.16(3) -0.062(18) -0.014(19) -0.044(18)
N49 0.109(19) 0.24(3) 0.149(19) -0.077(17) 0.019(15) -0.087(19)
C50 0.13(3) 0.20(3) 0.20(3) -0.04(2) 0.09(2) -0.07(3)
C51 0.18(4) 0.14(3) 0.12(2) -0.03(2) -0.03(2) -0.03(3)
N52 0.082(19) 0.16(3) 0.24(3) -0.075(19) 0.017(19) -0.047(18)
C53 0.19(3) 0.09(2) 0.14(2) -0.052(15) 0.00(2) 0.03(3)
C54 0.21(3) 0.21(4) 0.17(2) -0.06(2) 0.03(2) -0.12(3)
C55 0.21(4) 0.16(3) 0.20(3) -0.03(2) -0.02(3) -0.07(3)
C56 0.18(3) 0.21(4) 0.19(3) -0.06(2) -0.01(2) -0.05(3)
C57 0.14(2) 0.16(3) 0.16(2) -0.042(18) -0.004(17) -0.08(2)
N58 0.16(2) 0.16(2) 0.150(19) -0.024(16) -0.023(15) -0.044(19)
C59 0.16(3) 0.22(3) 0.15(3) -0.04(2) -0.01(2) -0.09(2)
C60 0.11(2) 0.12(3) 0.17(3) -0.05(2) -0.037(18) -0.011(17)
C61 0.107(19) 0.17(3) 0.16(3) -0.09(2) 0.031(18) -0.042(19)
C62 0.15(2) 0.09(2) 0.18(3) -0.05(2) -0.02(2) -0.027(16)
C63 0.12(2) 0.18(4) 0.12(3) -0.07(3) 0.014(17) -0.06(2)
C64 0.062(15) 0.12(2) 0.18(3) -0.08(2) 0.015(15) -0.047(14)
C65 0.098(18) 0.13(2) 0.13(2) 0.02(2) -0.004(16) -0.049(15)
O66 0.133(13) 0.136(16) 0.125(17) -0.090(14) 0.031(12) -0.069(11)
C67 0.062(17) 0.11(2) 0.21(3) -0.01(3) -0.055(19) -0.017(15)
C68 0.067(18) 0.07(2) 0.16(2) -0.05(2) -0.017(17) -0.015(15)
C69 0.10(2) 0.076(19) 0.105(18) -0.015(17) -0.006(16) -0.024(16)
C70 0.09(2) 0.09(2) 0.15(2) -0.05(2) -0.04(2) -0.006(19)
N71 0.081(15) 0.14(2) 0.18(2) -0.082(17) 0.033(14) -0.068(16)
C72 0.12(2) 0.064(17) 0.15(2) -0.006(17) -0.009(18) -0.056(17)
C73 0.105(18) 0.11(2) 0.17(2) -0.095(19) -0.007(16) -0.047(19)
C74 0.049(16) 0.09(2) 0.16(3) -0.07(2) -0.019(19) 0.007(18)
N75 0.121(18) 0.056(14) 0.117(17) 0.002(13) -0.025(15) -0.051(13)
C76 0.12(2) 0.13(3) 0.13(2) -0.077(19) 0.041(18) -0.07(2)
C77 0.090(18) 0.089(19) 0.15(2) -0.055(18) 0.025(15) -0.029(16)
C78 0.051(17) 0.13(3) 0.14(2) -0.07(2) 0.015(18) -0.052(18)
C79 0.12(2) 0.10(2) 0.14(2) -0.013(15) -0.030(19) -0.063(19)
C80 0.073(17) 0.14(2) 0.12(2) -0.058(17) 0.001(15) -0.006(15)
O81 0.104(12) 0.117(15) 0.147(14) -0.038(11) -0.017(11) -0.064(11)
C82 0.095(18) 0.06(2) 0.14(3) -0.06(2) 0.004(17) 0.000(15)
C83 0.109(18) 0.07(2) 0.18(3) -0.064(18) -0.022(17) 0.005(14)
C84 0.080(17) 0.16(3) 0.14(2) -0.04(2) -0.003(15) -0.025(16)
C85 0.087(17) 0.10(2) 0.15(2) -0.04(2) -0.002(16) -0.012(14)
C86 0.083(16) 0.11(2) 0.15(2) -0.061(16) 0.002(14) -0.053(15)
C87 0.073(15) 0.061(19) 0.14(2) -0.032(16) 0.007(15) -0.032(13)
C88 0.081(16) 0.11(2) 0.15(2) -0.058(15) -0.004(14) -0.032(16)
N89 0.123(19) 0.088(14) 0.131(17) -0.045(12) -0.014(14) 0.019(12)
C90 0.10(2) 0.105(18) 0.16(3) -0.041(17) -0.02(2) -0.044(14)
C91 0.22(4) 0.098(19) 0.09(2) -0.065(16) 0.05(3) -0.03(2)
N92 0.15(2) 0.078(14) 0.19(3) -0.059(14) -0.01(2) -0.015(14)
C93 0.14(3) 0.063(16) 0.14(3) -0.027(14) 0.03(3) -0.038(15)
C94 0.20(3) 0.17(3) 0.17(3) -0.09(2) 0.00(3) -0.04(2)
C95 0.21(4) 0.23(3) 0.18(3) -0.11(2) -0.01(3) -0.07(3)
C96 0.15(3) 0.19(3) 0.19(3) -0.06(2) 0.05(3) -0.07(2)
C97 0.10(2) 0.090(17) 0.15(2) -0.059(16) 0.00(2) -0.037(13)
N98 0.15(2) 0.108(16) 0.18(2) -0.117(15) -0.011(19) -0.007(12)
C99 0.13(2) 0.20(3) 0.22(3) -0.12(2) 0.07(2) -0.070(19)
C100 0.12(2) 0.14(3) 0.13(2) -0.09(2) -0.001(18) -0.050(17)
C101 0.11(2) 0.17(3) 0.16(3) -0.06(3) -0.03(2) -0.031(18)
C102 0.12(2) 0.14(3) 0.17(3) -0.04(2) -0.025(18) -0.035(18)
C103 0.14(2) 0.06(2) 0.14(3) -0.05(2) -0.016(18) -0.025(17)
C104 0.071(15) 0.08(2) 0.16(2) -0.06(2) 0.003(16) -0.035(13)
C105 0.088(17) 0.14(3) 0.13(2) -0.062(18) 0.010(14) -0.051(15)
O106 0.115(12) 0.064(13) 0.23(2) -0.063(13) -0.024(11) -0.008(8)
C107 0.14(2) 0.17(3) 0.14(2) -0.066(19) -0.001(16) -0.083(19)
C108 0.110(18) 0.09(2) 0.21(3) -0.10(2) -0.039(17) -0.006(14)
C109 0.080(16) 0.15(3) 0.061(18) -0.019(15) 0.012(12) -0.022(13)
C110 0.081(16) 0.13(2) 0.09(2) -0.05(2) -0.014(14) -0.004(13)
N111 0.071(14) 0.21(2) 0.121(18) 0.00(2) 0.005(12) -0.040(15)
C112 0.14(2) 0.14(3) 0.26(4) -0.10(2) -0.02(2) -0.027(19)
C113 0.12(2) 0.16(3) 0.18(3) -0.01(2) -0.04(2) -0.042(18)
C114 0.069(16) 0.14(3) 0.09(2) -0.01(2) 0.025(16) -0.013(13)
N115 0.096(15) 0.14(2) 0.097(18) -0.031(17) -0.012(14) -0.003(11)
C116 0.10(2) 0.21(3) 0.15(3) -0.06(3) 0.016(16) -0.07(2)
C117 0.111(19) 0.12(2) 0.14(3) -0.018(19) -0.019(19) -0.064(15)
C118 0.101(18) 0.20(3) 0.11(2) -0.06(2) 0.006(14) -0.069(18)
C119 0.11(2) 0.17(3) 0.10(2) -0.04(2) 0.005(19) -0.031(18)
C120 0.15(2) 0.18(3) 0.14(3) -0.06(3) -0.03(2) -0.06(2)
O1A 0.196(17) 0.172(17) 0.134(15) -0.041(12) -0.048(14) -0.056(13)
C2A 0.24(3) 0.16(3) 0.21(4) -0.12(3) -0.06(3) 0.00(3)
O3A 0.28(3) 0.25(3) 0.23(2) -0.12(2) -0.039(18) -0.07(2)
C4A 0.29(4) 0.16(3) 0.14(3) -0.04(3) 0.04(3) -0.02(3)
F5A 0.27(2) 0.27(2) 0.24(2) -0.136(17) -0.048(18) 0.005(17)
F6A 0.40(3) 0.28(3) 0.27(2) -0.148(19) 0.00(2) -0.14(2)
F7A 0.35(3) 0.21(2) 0.24(2) -0.098(16) 0.006(18) 0.018(18)
O1B 0.135(12) 0.074(12) 0.155(13) -0.063(10) 0.010(9) -0.021(10)
C2B 0.16(2) 0.10(3) 0.15(2) -0.08(2) -0.012(19) -0.01(2)
O3B 0.154(15) 0.143(15) 0.195(17) -0.071(12) -0.026(12) -0.056(11)
C4B 0.23(4) 0.21(4) 0.20(4) -0.06(3) -0.04(3) -0.06(3)
F5B 0.247(18) 0.129(14) 0.272(19) -0.072(12) -0.059(14) -0.038(13)
F6B 0.221(18) 0.131(13) 0.29(2) -0.058(11) -0.115(15) -0.017(11)
F7B 0.26(2) 0.153(15) 0.230(18) -0.073(12) -0.030(15) -0.056(13)
O1C 0.138(14) 0.156(17) 0.180(16) -0.044(13) -0.002(11) -0.081(13)
C2C 0.26(4) 0.21(4) 0.14(3) -0.06(2) 0.09(2) -0.10(3)
O3C 0.37(3) 0.29(3) 0.30(3) -0.15(2) 0.04(3) -0.14(3)
C4C 0.30(5) 0.31(5) 0.39(6) -0.07(4) 0.06(4) -0.16(5)
F5C 0.221(17) 0.129(14) 0.33(2) -0.088(13) -0.029(15) -0.038(12)
F6C 0.186(17) 0.194(18) 0.36(3) -0.112(16) 0.040(17) -0.053(13)
F7C 0.27(2) 0.23(2) 0.30(2) -0.119(17) -0.013(18) -0.077(17)
Cu1 0.092(3) 0.087(3) 0.175(4) -0.050(2) -0.005(2) -0.0192(19)
Cu2 0.093(2) 0.107(3) 0.144(3) -0.069(2) -0.0068(19) -0.0215(19)
Cu3 0.127(3) 0.152(4) 0.139(3) -0.061(2) 0.003(2) -0.052(2)
Br5 0.164(4) 0.125(3) 0.195(4) -0.073(3) -0.017(3) -0.033(3)
Br4 0.202(5) 0.144(4) 0.208(4) -0.079(3) -0.023(3) -0.051(3)

loop_
_atom_type_symbol
_atom_type_description
_atom_type_scat_dispersion_real
_atom_type_scat_dispersion_imag
_atom_type_scat_source
C C 0.0181 0.0091 'International Tables Vol C Tables 4.2.6.8 and 6.1.1.4'
H H 0.0000 0.0000 'International Tables Vol C Tables 4.2.6.8 and 6.1.1.4'
N N 0.0311 0.0180 'International Tables Vol C Tables 4.2.6.8 and 6.1.1.4'
O O 0.0492 0.0322 'International Tables Vol C Tables 4.2.6.8 and 6.1.1.4'
Cu Cu -1.9646 0.5888 'International Tables Vol C Tables 4.2.6.8 and 6.1.1.4'
F F 0.0727 0.0534 'International Tables Vol C Tables 4.2.6.8 and 6.1.1.4'
Br Br -0.6763 1.2805 'International Tables Vol C Tables 4.2.6.8 and 6.1.1.4'

loop_
_citation_id
_citation_doi
_citation_year
1 10.1021/acscatal.8b04650 2019

loop_
_geom_angle_atom_site_label_1
_geom_angle_atom_site_label_2
_geom_angle_atom_site_label_3
_geom_angle
C120 O1 C2 127(3)
C7 C2 O1 128(3)
C7 C2 C3 116(3)
O1 C2 C3 116(3)
C4 C3 C2 113(3)
C5 C4 C3 123(3)
C4 C5 C6 124(2)
C4 C5 C8 117(3)
C6 C5 C8 119(3)
C7 C6 C5 115(3)
C2 C7 C6 129(3)
N9 C8 C5 114(2)
C10 N9 C8 119(3)
C10 N9 Cu1 108(2)
C8 N9 Cu1 132.6(19)
N9 C10 C11 129(3)
C10 C11 C16 137(4)
C10 C11 N12 107(3)
C16 C11 N12 115(4)
C13 N12 C11 114(4)
C13 N12 Cu1 123(3)
C11 N12 Cu1 123(2)
N12 C13 C14 131(4)
N12 C13 C17 112(3)
C14 C13 C17 117(4)
C15 C14 C13 108(4)
C16 C15 C14 131(5)
C15 C16 C11 120(5)
N18 C17 C13 118(3)
C17 N18 C19 117(2)
C17 N18 Cu1 106.7(19)
C19 N18 Cu1 133.8(17)
N18 C19 C20 107(2)
C21 C20 C25 124(3)
C21 C20 C19 116(3)
C25 C20 C19 119(3)
C20 C21 C22 112(3)
C23 C22 C21 120(3)
C24 C23 C22 128(3)
C24 C23 O26 124(3)
C22 C23 O26 108(3)
C23 C24 C25 113(3)
C24 C25 C20 123(3)
C23 O26 C27 113(2)
O26 C27 C28 109(2)
C33 C28 C29 118(2)
C33 C28 C27 122(3)
C29 C28 C27 120(3)
C30 C29 C28 118(2)
C34 C30 N31 116(3)
C34 C30 C29 128(3)
N31 C30 C29 116(3)
C32 N31 C30 124(3)
C32 N31 Cu2 124(2)
C30 N31 Cu2 111(2)
C33 C32 N31 120(2)
C32 C33 C28 123(3)
C30 C34 N35 121(3)
C30 C34 C39 118(3)
N35 C34 C39 120(2)
C36 N35 C34 119(2)
C36 N35 Cu2 131(2)
C34 N35 Cu2 110(2)
C37 C36 N35 121(2)
C36 C37 C38 127(3)
C40 C38 C39 123(3)
C40 C38 C37 123(3)
C39 C38 C37 114(3)
C38 C39 C34 119(3)
C38 C40 O41 111(2)
C40 O41 C42 127(2)
C43 C42 C47 121(3)
C43 C42 O41 124(4)
C47 C42 O41 114(4)
C42 C43 C44 123(3)
C43 C44 C45 121(3)
C46 C45 C44 118(3)
C46 C45 C48 118(4)
C44 C45 C48 121(3)
C45 C46 C47 123(3)
C46 C47 C42 114(2)
N49 C48 C45 111(2)
C48 N49 C50 119(3)
C48 N49 Cu3 127(2)
C50 N49 Cu3 113(2)
C51 C50 N49 115(4)
N52 C51 C56 118(5)
N52 C51 C50 117(4)
C56 C51 C50 124(5)
C51 N52 C53 120(4)
C51 N52 Cu3 126(3)
C53 N52 Cu3 114(3)
N52 C53 C54 121(3)
N52 C53 C57 122(4)
C54 C53 C57 115(4)
C55 C54 C53 117(4)
C54 C55 C56 111(4)
C51 C56 C55 130(4)
N58 C57 C53 116(3)
C57 N58 C59 120(3)
C57 N58 Cu3 108(2)
C59 N58 Cu3 131(2)
N58 C59 C60 114(3)
C61 C60 C65 117(3)
C61 C60 C59 124(4)
C65 C60 C59 119(3)
C60 C61 C62 122(3)
C63 C62 C61 125(4)
O66 C63 C62 113(4)
O66 C63 C64 132(3)
C62 C63 C64 115(3)
C65 C64 C63 124(3)
C64 C65 C60 117(3)
C67 O66 C63 118(3)
O66 C67 C68 122(3)
C69 C68 C73 125(2)
C69 C68 C67 120(3)
C73 C68 C67 114(3)
C68 C69 C70 115(3)
N71 C70 C69 125(3)
N71 C70 C74 106(3)
C69 C70 C74 129(3)
C72 N71 C70 113(3)
C72 N71 Cu1 127(2)
C70 N71 Cu1 121(2)
N71 C72 C73 129(2)
C68 C73 C72 113(2)
N75 C74 C79 125(3)
N75 C74 C70 123(3)
C79 C74 C70 112(3)
C74 N75 C76 121(3)
C74 N75 Cu1 111(2)
C76 N75 Cu1 128(2)
N75 C76 C77 124(2)
C78 C77 C76 114(2)
C77 C78 C79 124(2)
C77 C78 C80 127(3)
C79 C78 C80 110(3)
C74 C79 C78 112(2)
O81 C80 C78 109(2)
C82 O81 C80 117(2)
C87 C82 C83 134(3)
C87 C82 O81 121(3)
C83 C82 O81 105(3)
C82 C83 C84 112(2)
C83 C84 C85 122(2)
C84 C85 C88 125(3)
C84 C85 C86 116(2)
C88 C85 C86 118(3)
C87 C86 C85 118(2)
C82 C87 C86 118(2)
C85 C88 N89 106.4(18)
C90 N89 C88 112(2)
C90 N89 Cu2 114(2)
C88 N89 Cu2 133.7(16)
N89 C90 C91 113(3)
N92 C91 C96 119(4)
N92 C91 C90 117(3)
C96 C91 C90 124(5)
C91 N92 C93 120(4)
C91 N92 Cu2 122(3)
C93 N92 Cu2 117(3)
C94 C93 N92 121(3)
C94 C93 C97 125(5)
N92 C93 C97 114(4)
C95 C94 C93 118(4)
C94 C95 C96 119(4)
C91 C96 C95 122(4)
N98 C97 C93 126(3)
C97 N98 C99 120(3)
C97 N98 Cu2 106(2)
C99 N98 Cu2 134.2(19)
N98 C99 C100 116(2)
C101 C100 C105 121(3)
C101 C100 C99 127(4)
C105 C100 C99 111(3)
C100 C101 C102 119(4)
C103 C102 C101 119(4)
C102 C103 C104 128(4)
C102 C103 O106 110(4)
C104 C103 O106 123(4)
C103 C104 C105 119(3)
C104 C105 C100 114(2)
C107 O106 C103 117(2)
O106 C107 C108 107(2)
C113 C108 C109 120(3)
C113 C108 C107 126(3)
C109 C108 C107 114(3)
C110 C109 C108 115(2)
N111 C110 C109 125(2)
N111 C110 C114 108(3)
C109 C110 C114 127(3)
C110 N111 C112 126(3)
C110 N111 Cu3 116(2)
C112 N111 Cu3 118(2)
N111 C112 C113 107(3)
C108 C113 C112 125(3)
N115 C114 C118 132(3)
N115 C114 C110 115(3)
C118 C114 C110 114(3)
C114 N115 C116 110(3)
C114 N115 Cu3 123(2)
C116 N115 Cu3 127(2)
C117 C116 N115 122(3)
C119 C117 C116 124(3)
C114 C118 C119 114(3)
C117 C119 C120 127(4)
C117 C119 C118 118(3)
C120 C119 C118 114(3)
O1 C120 C119 116(3)
C2A O1A Cu3 133.5(19)
O1A C2A O3A 125(3)
O1A C2A C4A 116(3)
O3A C2A C4A 118(3)
F6A C4A F5A 109(3)
F6A C4A F7A 103(3)
F5A C4A F7A 99(3)
F6A C4A C2A 118(3)
F5A C4A C2A 115(3)
F7A C4A C2A 111(3)
C2B O1B Cu2 136.3(16)
O1B C2B O3B 127(3)
O1B C2B C4B 115(3)
O3B C2B C4B 117(3)
F6B C4B F5B 108(3)
F6B C4B F7B 101(3)
F5B C4B F7B 99(3)
F6B C4B C2B 117(3)
F5B C4B C2B 117(3)
F7B C4B C2B 111(3)
C2C O1C Cu1 131.3(19)
O1C C2C O3C 129(3)
O1C C2C C4C 117(3)
O3C C2C C4C 113(3)
F6C C4C F5C 110(3)
F6C C4C F7C 102(3)
F5C C4C F7C 101(3)
F6C C4C C2C 118(3)
F5C C4C C2C 115(3)
F7C C4C C2C 109(3)
N12 Cu1 O1C 95.7(8)
N12 Cu1 N71 171.9(10)
O1C Cu1 N71 91.2(9)
N12 Cu1 N75 95.0(9)
O1C Cu1 N75 165.5(8)
N71 Cu1 N75 79.0(10)
N12 Cu1 N18 79.1(10)
O1C Cu1 N18 93.1(7)
N71 Cu1 N18 96.4(9)
N75 Cu1 N18 98.6(6)
N12 Cu1 N9 72.8(10)
O1C Cu1 N9 86.4(7)
N71 Cu1 N9 111.9(9)
N75 Cu1 N9 87.4(6)
N18 Cu1 N9 151.7(10)
O1B Cu2 N92 94.2(7)
O1B Cu2 N35 86.9(10)
N92 Cu2 N35 171.4(13)
O1B Cu2 N31 167.5(9)
N92 Cu2 N31 98.4(10)
N35 Cu2 N31 80.8(11)
O1B Cu2 N89 90.9(6)
N92 Cu2 N89 74.1(13)
N35 Cu2 N89 97.3(9)
N31 Cu2 N89 93.1(7)
O1B Cu2 N98 93.1(7)
N92 Cu2 N98 76.7(14)
N35 Cu2 N98 111.8(9)
N31 Cu2 N98 89.2(7)
N89 Cu2 N98 150.7(11)
N115 Cu3 O1A 90.8(10)
N115 Cu3 N111 78.0(12)
O1A Cu3 N111 168.7(10)
N115 Cu3 N52 168.2(11)
O1A Cu3 N52 100.9(9)
N111 Cu3 N52 90.3(12)
N115 Cu3 N49 111.2(10)
O1A Cu3 N49 91.6(8)
N111 Cu3 N49 90.7(8)
N52 Cu3 N49 69.4(11)
N115 Cu3 N58 101.2(9)
O1A Cu3 N58 87.2(8)
N111 Cu3 N58 96.7(7)
N52 Cu3 N58 79.0(11)
N49 Cu3 N58 147.6(11)

loop_
_geom_bond_atom_site_label_1
_geom_bond_atom_site_label_2
_geom_bond_distance
O1 C120 1.29(3)
O1 C2 1.31(3)
C2 C7 1.30(3)
C2 C3 1.56(3)
C3 C4 1.38(3)
C4 C5 1.35(3)
C5 C6 1.37(3)
C5 C8 1.63(3)
C6 C7 1.34(3)
C8 N9 1.42(3)
N9 C10 1.19(3)
N9 Cu1 2.43(2)
C10 C11 1.36(4)
C11 C16 1.37(4)
C11 N12 1.56(3)
N12 C13 1.27(3)
N12 Cu1 1.92(3)
C13 C14 1.42(4)
C13 C17 1.57(4)
C14 C15 1.31(4)
C15 C16 1.29(4)
C17 N18 1.32(3)
N18 C19 1.43(3)
N18 Cu1 2.25(2)
C19 C20 1.57(3)
C20 C21 1.39(3)
C20 C25 1.43(3)
C21 C22 1.44(3)
C22 C23 1.39(3)
C23 C24 1.34(3)
C23 O26 1.41(3)
C24 C25 1.36(3)
O26 C27 1.50(3)
C27 C28 1.52(3)
C28 C33 1.39(3)
C28 C29 1.45(3)
C29 C30 1.44(3)
C30 C34 1.33(3)
C30 N31 1.41(3)
N31 C32 1.33(2)
N31 Cu2 2.05(2)
C32 C33 1.32(3)
C34 N35 1.36(3)
C34 C39 1.50(3)
N35 C36 1.36(2)
N35 Cu2 2.05(2)
C36 C37 1.31(3)
C37 C38 1.40(3)
C38 C40 1.37(3)
C38 C39 1.39(3)
C40 O41 1.42(2)
O41 C42 1.43(3)
C42 C43 1.26(3)
C42 C47 1.42(3)
C43 C44 1.31(3)
C44 C45 1.35(3)
C45 C46 1.33(3)
C45 C48 1.56(3)
C46 C47 1.38(3)
C48 N49 1.36(3)
N49 C50 1.39(3)
N49 Cu3 2.27(3)
C50 C51 1.35(4)
C51 N52 1.21(3)
C51 C56 1.33(4)
N52 C53 1.33(4)
N52 Cu3 2.09(3)
C53 C54 1.51(4)
C53 C57 1.60(4)
C54 C55 1.32(4)
C55 C56 1.43(4)
C57 N58 1.31(3)
N58 C59 1.46(3)
N58 Cu3 2.43(3)
C59 C60 1.53(3)
C60 C61 1.38(3)
C60 C65 1.49(3)
C61 C62 1.40(3)
C62 C63 1.30(3)
C63 O66 1.27(3)
C63 C64 1.49(4)
C64 C65 1.33(3)
O66 C67 1.27(3)
C67 C68 1.55(3)
C68 C69 1.37(3)
C68 C73 1.38(3)
C69 C70 1.43(3)
C70 N71 1.42(3)
C70 C74 1.51(3)
N71 C72 1.30(3)
N71 Cu1 1.97(2)
C72 C73 1.47(3)
C74 N75 1.28(3)
C74 C79 1.44(3)
N75 C76 1.33(2)
N75 Cu1 2.11(2)
C76 C77 1.42(3)
C77 C78 1.39(3)
C78 C79 1.45(3)
C78 C80 1.52(3)
C80 O81 1.46(2)
O81 C82 1.44(2)
C82 C87 1.29(3)
C82 C83 1.37(3)
C83 C84 1.43(3)
C84 C85 1.47(3)
C85 C88 1.50(3)
C85 C86 1.52(3)
C86 C87 1.42(3)
C88 N89 1.54(3)
N89 C90 1.27(3)
N89 Cu2 2.26(2)
C90 C91 1.51(4)
C91 N92 1.26(3)
C91 C96 1.30(4)
N92 C93 1.39(3)
N92 Cu2 2.01(3)
C93 C94 1.35(4)
C93 C97 1.44(3)
C94 C95 1.28(4)
C95 C96 1.42(4)
C97 N98 1.21(2)
N98 C99 1.46(3)
N98 Cu2 2.37(2)
C99 C100 1.53(3)
C100 C101 1.24(3)
C100 C105 1.52(3)
C101 C102 1.38(3)
C102 C103 1.27(3)
C103 C104 1.28(3)
C103 O106 1.40(3)
C104 C105 1.35(3)
O106 C107 1.37(3)
C107 C108 1.61(3)
C108 C113 1.35(3)
C108 C109 1.45(3)
C109 C110 1.38(3)
C110 N111 1.36(3)
C110 C114 1.62(3)
N111 C112 1.44(3)
N111 Cu3 2.07(2)
C112 C113 1.57(4)
C114 N115 1.19(2)
C114 C118 1.46(3)
N115 C116 1.51(3)
N115 Cu3 1.98(2)
C116 C117 1.36(3)
C117 C119 1.25(3)
C118 C119 1.46(3)
C119 C120 1.44(3)
O1A C2A 1.19(2)
O1A Cu3 1.981(18)
C2A O3A 1.26(2)
C2A C4A 1.42(4)
C4A F6A 1.28(3)
C4A F5A 1.37(3)
C4A F7A 1.37(3)
O1B C2B 1.22(2)
O1B Cu2 1.996(15)
C2B O3B 1.24(2)
C2B C4B 1.41(3)
C4B F6B 1.27(3)
C4B F5B 1.35(3)
C4B F7B 1.39(3)
O1C C2C 1.20(2)
O1C Cu1 1.970(19)
C2C O3C 1.26(2)
C2C C4C 1.41(4)
C4C F6C 1.27(3)
C4C F5C 1.38(3)
C4C F7C 1.39(3)

loop_
_platon_squeeze_void_nr
_platon_squeeze_void_average_x
_platon_squeeze_void_average_y
_platon_squeeze_void_average_z
_platon_squeeze_void_volume
_platon_squeeze_void_count_electrons
_platon_squeeze_void_content
1 -0.500 0.323 0.500 1463 518 ' '
2 0.254 0.499 0.993 43 22 ' '
3 0.746 0.501 1.007 43 22 ' '
